data_4514289
loop_
_publ_author_name
'Ye, Jian-Heng'
'Zhu, Lei'
'Yan, Si-Shun'
'Miao, Meng'
'Zhang, Xin-Chi'
'Zhou, Wen-Jun'
'Li, Jing'
'Lan, Yu'
'Yu, Da-Gang'

_publ_section_title
;
 Radical Trifluoromethylative Dearomatization of Indoles and Furans with
 CO2
;
_journal_issue 12
_journal_name_full 'ACS Catalysis'
_journal_page_first 8324
_journal_paper_doi 10.1021/acscatal.7b02533
_journal_volume 7
_journal_year 2017
_chemical_formula_sum 'C23 H19 F3 N4 O2'
_chemical_formula_weight 440.42
_space_group_crystal_system monoclinic
_space_group_IT_number 14
_space_group_name_Hall '-P 2yn'
_space_group_name_H-M_alt 'P 1 21/n 1'
_symmetry_space_group_name_Hall '-P 2yn'
_symmetry_space_group_name_H-M 'P 1 21/n 1'
_atom_sites_solution_hydrogens geom
_audit_creation_method SHELXL-2014/7
_cell_angle_alpha 90
_cell_angle_beta 100.5551(18)
_cell_angle_gamma 90
_cell_formula_units_Z 4
_cell_length_a 8.76727(17)
_cell_length_b 24.7029(5)
_cell_length_c 9.7159(2)
_cell_measurement_temperature 150(2)
_cell_volume 2068.63(7)
_computing_structure_refinement 'SHELXL-2014/7 (Sheldrick, 2014)'
_diffrn_ambient_temperature 150(2)
_diffrn_measured_fraction_theta_full 0.999
_diffrn_measured_fraction_theta_max 0.980
_diffrn_radiation_type CuK\a
_diffrn_radiation_wavelength 1.54184
_diffrn_reflns_av_R_equivalents 0.0304
_diffrn_reflns_av_unetI/netI 0.0252
_diffrn_reflns_Laue_measured_fraction_full 0.999
_diffrn_reflns_Laue_measured_fraction_max 0.980
_diffrn_reflns_limit_h_max 10
_diffrn_reflns_limit_h_min -10
_diffrn_reflns_limit_k_max 26
_diffrn_reflns_limit_k_min -30
_diffrn_reflns_limit_l_max 11
_diffrn_reflns_limit_l_min -8
_diffrn_reflns_number 11573
_diffrn_reflns_point_group_measured_fraction_full 0.999
_diffrn_reflns_point_group_measured_fraction_max 0.980
_diffrn_reflns_theta_full 67.684
_diffrn_reflns_theta_max 72.503
_diffrn_reflns_theta_min 4.964
_exptl_absorpt_coefficient_mu 0.942
_exptl_crystal_density_diffrn 1.414
_exptl_crystal_F_000 912
_refine_diff_density_max 0.380
_refine_diff_density_min -0.362
_refine_diff_density_rms 0.075
_refine_ls_extinction_method none
_refine_ls_goodness_of_fit_ref 1.060
_refine_ls_hydrogen_treatment constr
_refine_ls_matrix_type full
_refine_ls_number_parameters 290
_refine_ls_number_reflns 4017
_refine_ls_number_restraints 0
_refine_ls_restrained_S_all 1.060
_refine_ls_R_factor_all 0.0582
_refine_ls_R_factor_gt 0.0548
_refine_ls_shift/su_max 0.000
_refine_ls_shift/su_mean 0.000
_refine_ls_structure_factor_coef Fsqd
_refine_ls_weighting_details 'w=1/[\s^2^(Fo^2^)+(0.0941P)^2^+0.6856P] where P=(Fo^2^+2Fc^2^)/3'
_refine_ls_weighting_scheme calc
_refine_ls_wR_factor_gt 0.1459
_refine_ls_wR_factor_ref 0.1498
_reflns_Friedel_coverage 0.000
_reflns_number_gt 3697
_reflns_number_total 4017
_reflns_threshold_expression 'I > 2\s(I)'
_cod_data_source_file ydg-ds-2-150k.cif
_cod_data_source_block ydg-ds-2-150k
_cod_depositor_comments 'Adding full bibliography for 4514289.cif.'
_cod_original_cell_volume 2068.64(8)
_cod_database_code 4514289
_shelx_shelxl_version_number 2014/7
_shelx_space_group_comment
;
The symmetry employed for this shelxl refinement is uniquely defined
by the following loop, which should always be used as a source of
symmetry information in preference to the above space-group names.
They are only intended as comments.
;

loop_
_space_group_symop_operation_xyz
'x, y, z'
'-x+1/2, y+1/2, -z+1/2'
'-x, -y, -z'
'x-1/2, -y-1/2, z-1/2'

loop_
_atom_site_label
_atom_site_type_symbol
_atom_site_fract_x
_atom_site_fract_y
_atom_site_fract_z
_atom_site_U_iso_or_equiv
_atom_site_adp_type
_atom_site_occupancy
_atom_site_site_symmetry_order
_atom_site_calc_flag
_atom_site_refinement_flags_posn
_atom_site_refinement_flags_adp
F001 F 0.22297(12) 0.39991(5) 0.40880(12) 0.0368(3) Uani 1 1 d . .
F002 F 0.23796(12) 0.33002(4) 0.28210(12) 0.0365(3) Uani 1 1 d . .
F003 F 0.32880(13) 0.40631(5) 0.22671(12) 0.0401(3) Uani 1 1 d . .
O004 O 0.69883(14) 0.30613(5) 0.42452(12) 0.0270(3) Uani 1 1 d . .
O005 O 0.85705(14) 0.23814(5) 0.38569(13) 0.0318(3) Uani 1 1 d . .
N006 N 0.53776(16) 0.40687(6) 0.50353(15) 0.0247(3) Uani 1 1 d . .
N007 N 0.67568(16) 0.27504(6) 0.20878(15) 0.0269(3) Uani 1 1 d . .
N008 N 0.42467(17) 0.38133(6) 0.69000(15) 0.0287(3) Uani 1 1 d . .
N009 N 0.60888(18) 0.45360(6) 0.71237(16) 0.0327(4) Uani 1 1 d . .
C00A C 0.52290(19) 0.41447(7) 0.64161(17) 0.0253(3) Uani 1 1 d . .
C00B C 0.47075(18) 0.35959(6) 0.42361(17) 0.0238(3) Uani 1 1 d . .
H00B H 0.4575 0.3295 0.4892 0.029 Uiso 1 1 calc R U
C00C C 0.59461(19) 0.34382(7) 0.33640(16) 0.0249(4) Uani 1 1 d . .
C00D C 0.7955(2) 0.27622(7) -0.00118(18) 0.0279(4) Uani 1 1 d . .
C00E C 0.68056(19) 0.39637(7) 0.32983(18) 0.0270(4) Uani 1 1 d . .
C00F C 0.7076(2) 0.24338(7) 0.09031(18) 0.0292(4) Uani 1 1 d . .
H00A H 0.6084 0.2308 0.0336 0.035 Uiso 1 1 calc R U
H00C H 0.7693 0.2110 0.1256 0.035 Uiso 1 1 calc R U
C00G C 0.75375(19) 0.26949(7) 0.34050(18) 0.0254(3) Uani 1 1 d . .
C00H C 0.65051(19) 0.43071(7) 0.43470(17) 0.0257(4) Uani 1 1 d . .
C00I C 0.5479(2) 0.31273(7) 0.19843(17) 0.0278(4) Uani 1 1 d . .
H00D H 0.4475 0.2938 0.1938 0.033 Uiso 1 1 calc R U
H00E H 0.5419 0.3369 0.1163 0.033 Uiso 1 1 calc R U
C00J C 0.31413(19) 0.37421(7) 0.33531(18) 0.0272(4) Uani 1 1 d . .
C00K C 0.7269(2) 0.29221(8) -0.13496(19) 0.0330(4) Uani 1 1 d . .
H00K H 0.6216 0.2832 -0.1702 0.040 Uiso 1 1 calc R U
C00L C 0.7818(2) 0.41152(8) 0.24270(19) 0.0322(4) Uani 1 1 d . .
H00L H 0.8017 0.3879 0.1709 0.039 Uiso 1 1 calc R U
C00M C 0.8232(2) 0.49530(8) 0.3683(2) 0.0361(4) Uani 1 1 d . .
H00M H 0.8735 0.5295 0.3814 0.043 Uiso 1 1 calc R U
C00N C 0.7218(2) 0.48089(7) 0.4565(2) 0.0317(4) Uani 1 1 d . .
H00N H 0.7022 0.5044 0.5287 0.038 Uiso 1 1 calc R U
C00O C 0.4115(2) 0.38888(8) 0.8236(2) 0.0346(4) Uani 1 1 d . .
H00O H 0.3429 0.3663 0.8628 0.042 Uiso 1 1 calc R U
C00P C 0.8543(2) 0.46201(8) 0.2620(2) 0.0357(4) Uani 1 1 d . .
C00Q C 0.4937(3) 0.42827(8) 0.9068(2) 0.0392(5) Uani 1 1 d . .
H00Q H 0.4826 0.4335 1.0014 0.047 Uiso 1 1 calc R U
C00R C 0.9484(2) 0.29102(9) 0.04905(19) 0.0354(4) Uani 1 1 d . .
H00R H 0.9966 0.2806 0.1409 0.042 Uiso 1 1 calc R U
C00S C 0.5922(2) 0.45950(8) 0.8455(2) 0.0384(4) Uani 1 1 d . .
H00S H 0.6514 0.4866 0.9004 0.046 Uiso 1 1 calc R U
C00T C 0.9624(2) 0.33564(9) -0.1671(2) 0.0418(5) Uani 1 1 d . .
H00T H 1.0194 0.3557 -0.2241 0.050 Uiso 1 1 calc R U
C00U C 0.8108(2) 0.32130(9) -0.2178(2) 0.0407(5) Uani 1 1 d . .
H00U H 0.7634 0.3314 -0.3100 0.049 Uiso 1 1 calc R U
C00V C 1.0316(2) 0.32073(10) -0.0326(2) 0.0419(5) Uani 1 1 d . .
H00V H 1.1358 0.3309 0.0034 0.050 Uiso 1 1 calc R U
C00W C 0.9637(3) 0.48043(10) 0.1681(3) 0.0484(5) Uani 1 1 d . .
H00F H 0.9817 0.4506 0.1066 0.073 Uiso 1 1 calc R U
H00G H 1.0625 0.4915 0.2256 0.073 Uiso 1 1 calc R U
H00H H 0.9179 0.5111 0.1113 0.073 Uiso 1 1 calc R U

loop_
_atom_site_aniso_label
_atom_site_aniso_U_11
_atom_site_aniso_U_22
_atom_site_aniso_U_33
_atom_site_aniso_U_23
_atom_site_aniso_U_13
_atom_site_aniso_U_12
F001 0.0281(5) 0.0402(6) 0.0415(6) -0.0098(5) 0.0051(4) 0.0059(4)
F002 0.0297(5) 0.0344(6) 0.0423(6) -0.0109(5) -0.0012(4) -0.0044(4)
F003 0.0328(6) 0.0462(7) 0.0394(6) 0.0160(5) 0.0012(4) 0.0033(5)
O004 0.0304(6) 0.0275(6) 0.0216(6) -0.0003(4) 0.0007(4) 0.0057(5)
O005 0.0272(6) 0.0341(7) 0.0324(7) 0.0013(5) 0.0009(5) 0.0082(5)
N006 0.0254(7) 0.0237(7) 0.0251(7) -0.0023(5) 0.0048(5) -0.0028(5)
N007 0.0270(7) 0.0308(7) 0.0224(7) -0.0013(6) 0.0033(5) 0.0052(6)
N008 0.0323(7) 0.0278(7) 0.0267(8) -0.0002(6) 0.0075(6) 0.0004(6)
N009 0.0363(8) 0.0302(8) 0.0306(8) -0.0063(6) 0.0035(6) -0.0029(6)
C00A 0.0269(8) 0.0229(8) 0.0254(8) -0.0009(6) 0.0031(6) 0.0040(6)
C00B 0.0261(8) 0.0224(8) 0.0222(8) -0.0009(6) 0.0028(6) -0.0011(6)
C00C 0.0275(8) 0.0268(8) 0.0196(8) 0.0004(6) 0.0019(6) 0.0038(6)
C00D 0.0280(8) 0.0306(9) 0.0249(8) -0.0077(7) 0.0042(6) 0.0067(7)
C00E 0.0258(8) 0.0295(9) 0.0251(8) 0.0042(7) 0.0032(6) 0.0036(6)
C00F 0.0294(8) 0.0301(9) 0.0277(9) -0.0060(7) 0.0040(6) 0.0041(7)
C00G 0.0236(8) 0.0255(8) 0.0272(8) 0.0007(6) 0.0050(6) 0.0006(6)
C00H 0.0233(8) 0.0268(8) 0.0264(8) 0.0030(6) 0.0031(6) 0.0019(6)
C00I 0.0295(8) 0.0307(9) 0.0219(8) -0.0031(6) 0.0011(6) 0.0065(7)
C00J 0.0259(8) 0.0263(8) 0.0290(9) -0.0025(7) 0.0042(6) -0.0015(6)
C00K 0.0290(9) 0.0416(10) 0.0264(9) -0.0055(7) -0.0001(7) 0.0063(7)
C00L 0.0309(9) 0.0377(10) 0.0287(9) 0.0046(7) 0.0070(7) 0.0056(7)
C00M 0.0332(9) 0.0306(9) 0.0434(11) 0.0071(8) 0.0043(7) -0.0044(7)
C00N 0.0298(9) 0.0282(9) 0.0361(10) 0.0013(7) 0.0037(7) -0.0012(7)
C00O 0.0439(10) 0.0319(9) 0.0303(9) 0.0016(7) 0.0125(8) 0.0034(8)
C00P 0.0296(9) 0.0418(10) 0.0359(10) 0.0128(8) 0.0067(7) -0.0001(8)
C00Q 0.0581(12) 0.0342(10) 0.0258(9) -0.0032(7) 0.0090(8) 0.0057(9)
C00R 0.0300(9) 0.0511(11) 0.0237(9) 0.0004(8) 0.0015(7) 0.0031(8)
C00S 0.0498(11) 0.0346(10) 0.0290(9) -0.0093(7) 0.0022(8) -0.0006(8)
C00T 0.0419(11) 0.0535(12) 0.0331(10) 0.0044(9) 0.0146(8) 0.0025(9)
C00U 0.0418(11) 0.0532(12) 0.0257(9) 0.0036(8) 0.0029(7) 0.0102(9)
C00V 0.0283(9) 0.0622(13) 0.0350(10) -0.0008(9) 0.0055(7) -0.0015(9)
C00W 0.0453(12) 0.0547(13) 0.0495(13) 0.0120(10) 0.0201(10) -0.0032(10)

loop_
_atom_type_symbol
_atom_type_description
_atom_type_scat_dispersion_real
_atom_type_scat_dispersion_imag
_atom_type_scat_source
C C 0.0181 0.0091 'International Tables Vol C Tables 4.2.6.8 and 6.1.1.4'
H H 0.0000 0.0000 'International Tables Vol C Tables 4.2.6.8 and 6.1.1.4'
F F 0.0727 0.0534 'International Tables Vol C Tables 4.2.6.8 and 6.1.1.4'
N N 0.0311 0.0180 'International Tables Vol C Tables 4.2.6.8 and 6.1.1.4'
O O 0.0492 0.0322 'International Tables Vol C Tables 4.2.6.8 and 6.1.1.4'

loop_
_geom_angle_atom_site_label_1
_geom_angle_atom_site_label_2
_geom_angle_atom_site_label_3
_geom_angle
C00G O004 C00C 108.81(12)
C00A N006 C00H 126.72(14)
C00A N006 C00B 121.48(14)
C00H N006 C00B 109.11(13)
C00G N007 C00I 112.65(14)
C00G N007 C00F 123.96(14)
C00I N007 C00F 123.21(14)
C00A N008 C00O 115.63(16)
C00S N009 C00A 115.18(16)
N008 C00A N009 127.02(16)
N008 C00A N006 116.08(15)
N009 C00A N006 116.90(15)
N006 C00B C00J 110.01(13)
N006 C00B C00C 103.76(13)
C00J C00B C00C 113.74(13)
N006 C00B H00B 109.7
C00J C00B H00B 109.7
C00C C00B H00B 109.7
O004 C00C C00E 107.98(13)
O004 C00C C00I 103.33(13)
C00E C00C C00I 116.71(14)
O004 C00C C00B 105.39(12)
C00E C00C C00B 102.30(13)
C00I C00C C00B 120.23(14)
C00K C00D C00R 118.66(18)
C00K C00D C00F 121.53(16)
C00R C00D C00F 119.81(16)
C00L C00E C00H 120.83(17)
C00L C00E C00C 129.74(17)
C00H C00E C00C 109.36(14)
N007 C00F C00D 111.55(14)
N007 C00F H00A 109.3
C00D C00F H00A 109.3
N007 C00F H00C 109.3
C00D C00F H00C 109.3
H00A C00F H00C 108.0
O005 C00G N007 128.85(16)
O005 C00G O004 121.98(15)
N007 C00G O004 109.17(14)
C00N C00H C00E 121.16(16)
C00N C00H N006 129.23(16)
C00E C00H N006 109.56(14)
N007 C00I C00C 100.48(13)
N007 C00I H00D 111.7
C00C C00I H00D 111.7
N007 C00I H00E 111.7
C00C C00I H00E 111.7
H00D C00I H00E 109.4
F001 C00J F002 106.98(13)
F001 C00J F003 107.08(14)
F002 C00J F003 106.96(14)
F001 C00J C00B 112.34(14)
F002 C00J C00B 111.10(14)
F003 C00J C00B 112.07(14)
C00D C00K C00U 120.42(17)
C00D C00K H00K 119.8
C00U C00K H00K 119.8
C00E C00L C00P 119.06(18)
C00E C00L H00L 120.5
C00P C00L H00L 120.5
C00P C00M C00N 122.89(18)
C00P C00M H00M 118.6
C00N C00M H00M 118.6
C00H C00N C00M 117.14(18)
C00H C00N H00N 121.4
C00M C00N H00N 121.4
N008 C00O C00Q 122.56(18)
N008 C00O H00O 118.7
C00Q C00O H00O 118.7
C00M C00P C00L 118.91(17)
C00M C00P C00W 120.30(19)
C00L C00P C00W 120.8(2)
C00S C00Q C00O 116.36(17)
C00S C00Q H00Q 121.8
C00O C00Q H00Q 121.8
C00V C00R C00D 120.98(17)
C00V C00R H00R 119.5
C00D C00R H00R 119.5
N009 C00S C00Q 123.25(18)
N009 C00S H00S 118.4
C00Q C00S H00S 118.4
C00U C00T C00V 119.73(19)
C00U C00T H00T 120.1
C00V C00T H00T 120.1
C00T C00U C00K 120.42(18)
C00T C00U H00U 119.8
C00K C00U H00U 119.8
C00R C00V C00T 119.77(19)
C00R C00V H00V 120.1
C00T C00V H00V 120.1
C00P C00W H00F 109.5
C00P C00W H00G 109.5
H00F C00W H00G 109.5
C00P C00W H00H 109.5
H00F C00W H00H 109.5
H00G C00W H00H 109.5

loop_
_geom_bond_atom_site_label_1
_geom_bond_atom_site_label_2
_geom_bond_distance
F001 C00J 1.327(2)
F002 C00J 1.334(2)
F003 C00J 1.345(2)
O004 C00G 1.364(2)
O004 C00C 1.4657(19)
O005 C00G 1.211(2)
N006 C00A 1.384(2)
N006 C00H 1.419(2)
N006 C00B 1.465(2)
N007 C00G 1.343(2)
N007 C00I 1.446(2)
N007 C00F 1.460(2)
N008 C00A 1.335(2)
N008 C00O 1.337(2)
N009 C00S 1.336(3)
N009 C00A 1.336(2)
C00B C00J 1.523(2)
C00B C00C 1.545(2)
C00B H00B 1.0000
C00C C00E 1.508(2)
C00C C00I 1.534(2)
C00D C00K 1.386(3)
C00D C00R 1.389(3)
C00D C00F 1.514(3)
C00E C00L 1.386(2)
C00E C00H 1.388(2)
C00F H00A 0.9900
C00F H00C 0.9900
C00H C00N 1.387(2)
C00I H00D 0.9900
C00I H00E 0.9900
C00K C00U 1.387(3)
C00K H00K 0.9500
C00L C00P 1.397(3)
C00L H00L 0.9500
C00M C00P 1.386(3)
C00M C00N 1.389(3)
C00M H00M 0.9500
C00N H00N 0.9500
C00O C00Q 1.381(3)
C00O H00O 0.9500
C00P C00W 1.510(3)
C00Q C00S 1.373(3)
C00Q H00Q 0.9500
C00R C00V 1.383(3)
C00R H00R 0.9500
C00S H00S 0.9500
C00T C00U 1.377(3)
C00T C00V 1.386(3)
C00T H00T 0.9500
C00U H00U 0.9500
C00V H00V 0.9500
C00W H00F 0.9800
C00W H00G 0.9800
C00W H00H 0.9800

loop_
_geom_torsion_atom_site_label_1
_geom_torsion_atom_site_label_2
_geom_torsion_atom_site_label_3
_geom_torsion_atom_site_label_4
_geom_torsion
C00O N008 C00A N009 0.5(3)
C00O N008 C00A N006 179.80(15)
C00S N009 C00A N008 -0.3(3)
C00S N009 C00A N006 -179.59(16)
C00H N006 C00A N008 -169.52(15)
C00B N006 C00A N008 -10.2(2)
C00H N006 C00A N009 9.9(2)
C00B N006 C00A N009 169.21(14)
C00A N006 C00B C00J 97.16(17)
C00H N006 C00B C00J -100.25(15)
C00A N006 C00B C00C -140.82(15)
C00H N006 C00B C00C 21.77(16)
C00G O004 C00C C00E -103.64(15)
C00G O004 C00C C00I 20.60(17)
C00G O004 C00C C00B 147.60(13)
N006 C00B C00C O004 89.21(14)
C00J C00B C00C O004 -151.27(13)
N006 C00B C00C C00E -23.60(15)
C00J C00B C00C C00E 95.92(15)
N006 C00B C00C C00I -154.86(14)
C00J C00B C00C C00I -35.3(2)
O004 C00C C00E C00L 84.6(2)
C00I C00C C00E C00L -31.2(2)
C00B C00C C00E C00L -164.57(17)
O004 C00C C00E C00H -92.49(15)
C00I C00C C00E C00H 151.74(14)
C00B C00C C00E C00H 18.39(17)
C00G N007 C00F C00D -103.75(19)
C00I N007 C00F C00D 81.5(2)
C00K C00D C00F N007 -110.81(18)
C00R C00D C00F N007 69.0(2)
C00I N007 C00G O005 173.22(17)
C00F N007 C00G O005 -2.1(3)
C00I N007 C00G O004 -6.7(2)
C00F N007 C00G O004 178.03(15)
C00C O004 C00G O005 170.49(15)
C00C O004 C00G N007 -9.60(18)
C00L C00E C00H C00N -0.7(3)
C00C C00E C00H C00N 176.68(15)
C00L C00E C00H N006 177.04(15)
C00C C00E C00H N006 -5.61(18)
C00A N006 C00H C00N -31.8(3)
C00B N006 C00H C00N 166.73(17)
C00A N006 C00H C00E 150.69(16)
C00B N006 C00H C00E -10.74(18)
C00G N007 C00I C00C 18.72(19)
C00F N007 C00I C00C -165.96(15)
O004 C00C C00I N007 -22.53(16)
C00E C00C C00I N007 95.78(16)
C00B C00C C00I N007 -139.52(15)
N006 C00B C00J F001 -48.65(18)
C00C C00B C00J F001 -164.55(14)
N006 C00B C00J F002 -168.45(13)
C00C C00B C00J F002 75.65(18)
N006 C00B C00J F003 71.96(17)
C00C C00B C00J F003 -43.94(19)
C00R C00D C00K C00U 1.5(3)
C00F C00D C00K C00U -178.66(17)
C00H C00E C00L C00P 0.2(3)
C00C C00E C00L C00P -176.53(16)
C00E C00H C00N C00M 0.5(3)
N006 C00H C00N C00M -176.70(16)
C00P C00M C00N C00H 0.1(3)
C00A N008 C00O C00Q 0.0(3)
C00N C00M C00P C00L -0.5(3)
C00N C00M C00P C00W 179.00(18)
C00E C00L C00P C00M 0.4(3)
C00E C00L C00P C00W -179.16(17)
N008 C00O C00Q C00S -0.6(3)
C00K C00D C00R C00V -0.5(3)
C00F C00D C00R C00V 179.63(18)
C00A N009 C00S C00Q -0.4(3)
C00O C00Q C00S N009 0.8(3)
C00V C00T C00U C00K 0.2(3)
C00D C00K C00U C00T -1.3(3)
C00D C00R C00V C00T -0.6(3)
C00U C00T C00V C00R 0.8(3)
